data_7157516
loop_
_publ_author_name
'Luo, Si-Qin'
'Liu, Wei'
'Ruan, Ban-Feng'
'Fan, Shi-Lu'
'Zhu, Hui-Xia'
'Tao, Wei'
'Xiao, Hua'

_publ_section_title
;
 P(NMe<sub>2</sub>)<sub>3</sub> mediated cyclopropanation of
 \a-methylene-\b-lactams for rapid syntheses of spirocyclopropyl
 \b-lactams.
;
_journal_issue 24
_journal_name_full 'Organic &amp; biomolecular chemistry'
_journal_page_first 4599
_journal_page_last 4603
_journal_paper_doi 10.1039/d0ob00826e
_journal_volume 18
_journal_year 2020
_chemical_formula_moiety 'C25 H20 Br N O3'
_chemical_formula_sum 'C25 H20 Br N O3'
_chemical_formula_weight 462.33
_space_group_crystal_system triclinic
_space_group_IT_number 2
_space_group_name_Hall '-P 1'
_space_group_name_H-M_alt 'P -1'
_atom_sites_solution_hydrogens geom
_atom_sites_solution_primary direct
_audit_creation_date 2020-04-09
_audit_creation_method
;
Olex2 1.3
(compiled 2020.02.04 svn.rd84adfe8 for OlexSys, GUI svn.r6032)
;
_audit_update_record
;
2020-05-14 deposited with the CCDC.	2020-05-20 downloaded from the CCDC.
;
_cell_angle_alpha 103.149(4)
_cell_angle_beta 104.108(4)
_cell_angle_gamma 94.618(4)
_cell_formula_units_Z 2
_cell_length_a 9.6348(5)
_cell_length_b 10.2842(5)
_cell_length_c 11.5040(5)
_cell_measurement_reflns_used 3810
_cell_measurement_temperature 293(2)
_cell_measurement_theta_max 69.9270
_cell_measurement_theta_min 4.4540
_cell_volume 1065.31(9)
_computing_cell_refinement 'CrysAlisPro 1.171.38.43f (Rigaku OD, 2015)'
_computing_data_collection 'CrysAlisPro 1.171.38.43f (Rigaku OD, 2015)'
_computing_data_reduction 'CrysAlisPro 1.171.38.43f (Rigaku OD, 2015)'
_computing_molecular_graphics 'Olex2 1.3 (Dolomanov et al., 2009)'
_computing_publication_material 'Olex2 1.3 (Dolomanov et al., 2009)'
_computing_structure_refinement 'SHELXL 2018/3 (Sheldrick, 2015)'
_computing_structure_solution 'SHELXS  (Sheldrick, 2008)'
_diffrn_ambient_temperature 293(2)
_diffrn_detector 'CCD plate'
_diffrn_detector_area_resol_mean 16.0733
_diffrn_detector_type Eos
_diffrn_measured_fraction_theta_full 1.000
_diffrn_measured_fraction_theta_max 1.000
_diffrn_measurement_details
;
List of Runs (angles in degrees, time in seconds):

  # Type    Start    End  Width  t~exp~   \w     \q     \k     \f   Frames
#--------------------------------------------------------------------------
  1  \w     -2.00  73.00   1.00    1.00    --   54.00 -57.00 150.00   75
  2  \w     28.00 107.00   1.00    1.00    --   54.00-125.00 150.00   79
  3  \w     80.00 106.00   1.00    1.00    --  108.00-111.00  30.00   26
  4  \w     57.00 113.00   1.00    1.00    --  108.00-111.00 -90.00   56
  5  \w    107.00 138.00   1.00    1.00    --  108.00 -25.00-120.00   31
  6  \w    142.00 178.00   1.00    1.00    --  108.00  25.00-150.00   36
  7  \w    145.00 176.00   1.00    1.00    --  108.00  50.00 -90.00   31
  8  \w    114.00 161.00   1.00    1.00    --  108.00  63.00  60.00   47
  9  \w    126.00 171.00   1.00    1.00    --  108.00  25.00 150.00   45
 10  \w     72.00 121.00   1.00    1.00    --   54.00  57.00  30.00   49
 11  \w     74.00 107.00   1.00    1.00    --  108.00  25.00 150.00   33
 12  \w     54.00 138.00   1.00    1.00    --  108.00 -25.00  90.00   84
 13  \w     89.00 121.00   1.00    1.00    --  108.00  50.00 -90.00   32
 14  \w     38.00 125.00   1.00    1.00    --  108.00 -50.00 -60.00   87
 15  \w     33.00 121.00   1.00    1.00    --   54.00  57.00 120.00   88
 16  \w     43.00  68.00   1.00    1.00    --    0.00  57.00 120.00   25
 17  \w    -11.00  18.00   1.00    1.00    --    0.00 -57.00 -30.00   29
 18  \w    -12.00  69.00   1.00    1.00    --   54.00 -57.00 -30.00   81
 19  \w     38.00 109.00   1.00    1.00    --  108.00 -77.00 -90.00   71
 20  \w     35.00  78.00   1.00    1.00    --  108.00 -25.00-120.00   43
 21  \w    -14.00  68.00   1.00    1.00    --   54.00 -57.00-120.00   82
 22  \w     13.00  38.00   1.00    1.00    --    0.00  57.00-150.00   25
 23  \w     40.00 130.00   1.00    1.00    --  108.00 -63.00 120.00   90
 24  \w     38.00 116.00   1.00    1.00    --  108.00-111.00 150.00   78
 25  \w    -21.00  23.00   1.00    1.00    --    0.00  57.00 120.00   44
 26  \w    -57.00 -32.00   1.00    1.00    --    0.00 -57.00 -30.00   25
 27  \w     59.00 144.00   1.00    1.00    --  108.00 178.00-180.00   85
;
_diffrn_measurement_device 'four-circle diffractometer'
_diffrn_measurement_device_type 'SuperNova, Dual, Cu at zero, Eos'
_diffrn_measurement_method '\w scans'
_diffrn_orient_matrix_type 'CrysAlisPro convention (1999,Acta A55,543-557)'
_diffrn_orient_matrix_UB_11 0.1024457000
_diffrn_orient_matrix_UB_12 0.1056507000
_diffrn_orient_matrix_UB_13 -0.0265487000
_diffrn_orient_matrix_UB_21 -0.1297400000
_diffrn_orient_matrix_UB_22 0.0374803000
_diffrn_orient_matrix_UB_23 -0.0879539000
_diffrn_orient_matrix_UB_31 -0.0207256000
_diffrn_orient_matrix_UB_32 0.1076963000
_diffrn_orient_matrix_UB_33 0.1093550000
_diffrn_radiation_monochromator mirror
_diffrn_radiation_probe x-ray
_diffrn_radiation_type 'Cu K\a'
_diffrn_radiation_wavelength 1.54184
_diffrn_reflns_av_R_equivalents 0.0179
_diffrn_reflns_av_unetI/netI 0.0219
_diffrn_reflns_Laue_measured_fraction_full 1.000
_diffrn_reflns_Laue_measured_fraction_max 1.000
_diffrn_reflns_limit_h_max 11
_diffrn_reflns_limit_h_min -11
_diffrn_reflns_limit_k_max 12
_diffrn_reflns_limit_k_min -10
_diffrn_reflns_limit_l_max 13
_diffrn_reflns_limit_l_min -12
_diffrn_reflns_number 6650
_diffrn_reflns_point_group_measured_fraction_full 1.000
_diffrn_reflns_point_group_measured_fraction_max 1.000
_diffrn_reflns_theta_full 66.584
_diffrn_reflns_theta_max 66.584
_diffrn_reflns_theta_min 4.099
_diffrn_source 'micro-focus sealed X-ray tube'
_diffrn_source_type 'SuperNova (Cu) X-ray Source'
_exptl_absorpt_coefficient_mu 2.843
_exptl_absorpt_correction_T_max 1.00000
_exptl_absorpt_correction_T_min 0.57333
_exptl_absorpt_correction_type multi-scan
_exptl_absorpt_process_details
;
CrysAlisPro 1.171.38.43f (Rigaku Oxford Diffraction, 2015)
Empirical absorption correction using spherical harmonics,
 implemented in SCALE3 ABSPACK scaling algorithm.
;
_exptl_crystal_colour 'clear light colourless'
_exptl_crystal_colour_lustre clear
_exptl_crystal_colour_modifier light
_exptl_crystal_colour_primary colourless
_exptl_crystal_density_diffrn 1.441
_exptl_crystal_description block
_exptl_crystal_F_000 472
_exptl_crystal_size_max 0.23
_exptl_crystal_size_mid 0.19
_exptl_crystal_size_min 0.14
_refine_diff_density_max 0.537
_refine_diff_density_min -0.774
_refine_diff_density_rms 0.047
_refine_ls_extinction_coef 0.0079(4)
_refine_ls_extinction_expression Fc^*^=kFc[1+0.001xFc^2^\l^3^/sin(2\q)]^-1/4^
_refine_ls_extinction_method 'SHELXL-2018/3 (Sheldrick 2018)'
_refine_ls_goodness_of_fit_ref 1.032
_refine_ls_hydrogen_treatment constr
_refine_ls_matrix_type full
_refine_ls_number_parameters 273
_refine_ls_number_reflns 3769
_refine_ls_number_restraints 0
_refine_ls_restrained_S_all 1.032
_refine_ls_R_factor_all 0.0409
_refine_ls_R_factor_gt 0.0377
_refine_ls_shift/su_max 0.001
_refine_ls_shift/su_mean 0.000
_refine_ls_structure_factor_coef Fsqd
_refine_ls_weighting_details 'w=1/[\s^2^(Fo^2^)+(0.0418P)^2^+0.6776P] where P=(Fo^2^+2Fc^2^)/3'
_refine_ls_weighting_scheme calc
_refine_ls_wR_factor_gt 0.0926
_refine_ls_wR_factor_ref 0.0952
_reflns_Friedel_coverage 0.000
_reflns_number_gt 3459
_reflns_number_total 3769
_reflns_threshold_expression 'I > 2\s(I)'
_cod_data_source_file d0ob00826e2.cif
_cod_data_source_block lsq_p192_3
_cod_depositor_comments 'Adding full bibliography for 7157515--7157516.cif.'
_cod_original_cell_volume 1065.30(9)
_cod_database_code 7157516
_shelx_shelxl_version_number 2018/3
_shelx_space_group_comment
;
The symmetry employed for this shelxl refinement is uniquely defined
by the following loop, which should always be used as a source of
symmetry information in preference to the above space-group names.
They are only intended as comments.
;
_shelx_estimated_absorpt_t_max 0.692
_shelx_estimated_absorpt_t_min 0.561
_reflns_odcompleteness_completeness 100.00
_reflns_odcompleteness_iscentric 1
_reflns_odcompleteness_theta 66.97
_olex2_refinement_description
;
1. Fixed Uiso
 At 1.2 times of:
  All C(H) groups, All C(H,H) groups
 At 1.5 times of:
  All C(H,H,H) groups
2.a Ternary CH refined with riding coordinates:
 C11(H11)
2.b Secondary CH2 refined with riding coordinates:
 C8(H8A,H8B)
2.c Aromatic/amide H refined with riding coordinates:
 C2(H2), C3(H3), C5(H5), C6(H6), C13(H13), C14(H14), C15(H15), C16(H16),
 C17(H17), C21(H21), C22(H22), C23(H23), C24(H24), C25(H25)
2.d Idealised Me refined as rotating group:
 C19(H19A,H19B,H19C)
;
_olex2_date_sample_data_collection 2020-04-07
_olex2_submission_special_instructions 'No special instructions were received'
_oxdiff_exptl_absorpt_empirical_details
;
Empirical correction (ABSPACK) includes:
- Absorption correction using spherical harmonics
- Frame scaling
;
_oxdiff_exptl_absorpt_empirical_full_max 1.460
_oxdiff_exptl_absorpt_empirical_full_min 0.705

loop_
_space_group_symop_operation_xyz
'x, y, z'
'-x, -y, -z'

loop_
_atom_site_label
_atom_site_type_symbol
_atom_site_fract_x
_atom_site_fract_y
_atom_site_fract_z
_atom_site_U_iso_or_equiv
_atom_site_adp_type
_atom_site_occupancy
_atom_site_site_symmetry_order
_atom_site_calc_flag
_atom_site_refinement_flags_posn
_atom_site_refinement_flags_adp
_atom_site_refinement_flags_occupancy
_atom_site_disorder_assembly
_atom_site_disorder_group
Br1 Br 0.23857(3) 0.38020(4) 0.66398(3) 0.07386(16) Uani 1 1 d . . . . .
O1 O 0.9236(2) 0.35207(19) 0.89568(17) 0.0572(5) Uani 1 1 d . . . . .
O2 O 1.03154(17) 0.22480(17) 1.01439(17) 0.0502(4) Uani 1 1 d . . . . .
O3 O 0.52429(17) 0.18195(19) 1.11195(16) 0.0548(4) Uani 1 1 d . . . . .
N1 N 0.75212(19) 0.2424(2) 1.25973(17) 0.0426(4) Uani 1 1 d . . . . .
C1 C 0.6439(2) 0.2373(2) 0.88578(19) 0.0372(5) Uani 1 1 d . . . . .
C2 C 0.6198(3) 0.3709(2) 0.9166(2) 0.0424(5) Uani 1 1 d . . . . .
H2 H 0.685779 0.432560 0.982654 0.051 Uiso 1 1 calc R U . . .
C3 C 0.5002(3) 0.4135(2) 0.8512(2) 0.0469(5) Uani 1 1 d . . . . .
H3 H 0.485966 0.503309 0.871752 0.056 Uiso 1 1 calc R U . . .
C4 C 0.4022(2) 0.3207(3) 0.7549(2) 0.0451(5) Uani 1 1 d . . . . .
C5 C 0.4214(3) 0.1875(3) 0.7225(2) 0.0499(6) Uani 1 1 d . . . . .
H5 H 0.354007 0.126008 0.657279 0.060 Uiso 1 1 calc R U . . .
C6 C 0.5428(3) 0.1465(2) 0.7886(2) 0.0455(5) Uani 1 1 d . . . . .
H6 H 0.556671 0.056639 0.767481 0.055 Uiso 1 1 calc R U . . .
C7 C 0.7767(2) 0.1974(2) 0.95830(19) 0.0362(4) Uani 1 1 d . . . . .
C8 C 0.7761(2) 0.0573(2) 0.9800(2) 0.0406(5) Uani 1 1 d . . . . .
H8A H 0.687858 -0.006201 0.941938 0.049 Uiso 1 1 calc R U . . .
H8B H 0.864551 0.017517 0.984000 0.049 Uiso 1 1 calc R U . . .
C9 C 0.7753(2) 0.1730(2) 1.08446(19) 0.0369(5) Uani 1 1 d . . . . .
C10 C 0.6546(2) 0.1960(2) 1.1449(2) 0.0411(5) Uani 1 1 d . . . . .
C11 C 0.8833(2) 0.2298(2) 1.21365(19) 0.0371(5) Uani 1 1 d . . . . .
H11 H 0.935583 0.318369 1.220949 0.044 Uiso 1 1 calc R U . . .
C12 C 0.9829(2) 0.1397(2) 1.26548(19) 0.0378(5) Uani 1 1 d . . . . .
C13 C 1.1302(3) 0.1808(3) 1.3067(2) 0.0485(5) Uani 1 1 d . . . . .
H13 H 1.168205 0.264971 1.302201 0.058 Uiso 1 1 calc R U . . .
C14 C 1.2222(3) 0.0976(3) 1.3549(3) 0.0608(7) Uani 1 1 d . . . . .
H14 H 1.321377 0.126133 1.382098 0.073 Uiso 1 1 calc R U . . .
C15 C 1.1677(3) -0.0268(3) 1.3628(3) 0.0631(7) Uani 1 1 d . . . . .
H15 H 1.229324 -0.082150 1.395914 0.076 Uiso 1 1 calc R U . . .
C16 C 1.0226(4) -0.0682(3) 1.3215(3) 0.0688(8) Uani 1 1 d . . . . .
H16 H 0.985187 -0.152577 1.325966 0.083 Uiso 1 1 calc R U . . .
C17 C 0.9300(3) 0.0139(3) 1.2730(3) 0.0574(7) Uani 1 1 d . . . . .
H17 H 0.831074 -0.015915 1.245218 0.069 Uiso 1 1 calc R U . . .
C18 C 0.9163(2) 0.2670(2) 0.9507(2) 0.0397(5) Uani 1 1 d . . . . .
C19 C 1.1707(3) 0.2923(3) 1.0180(3) 0.0664(8) Uani 1 1 d . . . . .
H19A H 1.180482 0.278924 0.935217 0.100 Uiso 1 1 calc R U . . .
H19B H 1.246123 0.255702 1.066403 0.100 Uiso 1 1 calc R U . . .
H19C H 1.177890 0.387090 1.054880 0.100 Uiso 1 1 calc R U . . .
C20 C 0.7371(2) 0.2923(2) 1.3794(2) 0.0408(5) Uani 1 1 d . . . . .
C21 C 0.6002(3) 0.3003(3) 1.3971(3) 0.0573(7) Uani 1 1 d . . . . .
H21 H 0.518273 0.271127 1.330340 0.069 Uiso 1 1 calc R U . . .
C22 C 0.5873(3) 0.3521(3) 1.5152(3) 0.0683(8) Uani 1 1 d . . . . .
H22 H 0.495896 0.358603 1.527515 0.082 Uiso 1 1 calc R U . . .
C23 C 0.7079(3) 0.3943(3) 1.6151(3) 0.0639(7) Uani 1 1 d . . . . .
H23 H 0.697955 0.427836 1.694425 0.077 Uiso 1 1 calc R U . . .
C24 C 0.8420(3) 0.3865(3) 1.5967(2) 0.0565(6) Uani 1 1 d . . . . .
H24 H 0.923479 0.415277 1.663966 0.068 Uiso 1 1 calc R U . . .
C25 C 0.8581(3) 0.3363(3) 1.4792(2) 0.0483(5) Uani 1 1 d . . . . .
H25 H 0.950006 0.332255 1.467505 0.058 Uiso 1 1 calc R U . . .

loop_
_atom_site_aniso_label
_atom_site_aniso_U_11
_atom_site_aniso_U_22
_atom_site_aniso_U_33
_atom_site_aniso_U_23
_atom_site_aniso_U_13
_atom_site_aniso_U_12
Br1 0.0485(2) 0.0906(3) 0.0899(3) 0.0451(2) 0.00816(16) 0.02161(16)
O1 0.0546(10) 0.0644(11) 0.0637(11) 0.0337(9) 0.0212(9) 0.0052(8)
O2 0.0346(8) 0.0565(10) 0.0666(11) 0.0268(8) 0.0167(8) 0.0050(7)
O3 0.0312(9) 0.0775(12) 0.0541(10) 0.0163(9) 0.0110(7) 0.0016(8)
N1 0.0325(9) 0.0594(11) 0.0379(10) 0.0121(8) 0.0131(8) 0.0087(8)
C1 0.0385(11) 0.0421(11) 0.0336(10) 0.0103(9) 0.0141(9) 0.0058(9)
C2 0.0458(12) 0.0431(12) 0.0376(11) 0.0066(9) 0.0132(10) 0.0073(10)
C3 0.0519(14) 0.0488(13) 0.0490(13) 0.0164(11) 0.0234(11) 0.0172(11)
C4 0.0374(12) 0.0614(14) 0.0466(13) 0.0257(11) 0.0169(10) 0.0137(10)
C5 0.0436(13) 0.0566(14) 0.0435(13) 0.0111(11) 0.0046(10) 0.0002(11)
C6 0.0448(13) 0.0439(12) 0.0443(12) 0.0078(10) 0.0091(10) 0.0051(10)
C7 0.0364(11) 0.0373(10) 0.0350(11) 0.0082(8) 0.0112(9) 0.0040(8)
C8 0.0389(11) 0.0376(11) 0.0440(12) 0.0099(9) 0.0097(9) 0.0040(9)
C9 0.0326(10) 0.0418(11) 0.0374(11) 0.0125(9) 0.0105(9) 0.0018(8)
C10 0.0358(12) 0.0473(12) 0.0420(12) 0.0147(10) 0.0116(9) 0.0033(9)
C11 0.0316(10) 0.0433(11) 0.0382(11) 0.0109(9) 0.0133(9) 0.0026(8)
C12 0.0368(11) 0.0441(11) 0.0340(10) 0.0104(9) 0.0122(9) 0.0056(9)
C13 0.0377(12) 0.0500(13) 0.0567(14) 0.0140(11) 0.0112(10) 0.0045(10)
C14 0.0379(13) 0.0717(18) 0.0695(18) 0.0174(14) 0.0072(12) 0.0137(12)
C15 0.0657(18) 0.0641(17) 0.0643(17) 0.0235(14) 0.0139(14) 0.0271(14)
C16 0.073(2) 0.0570(16) 0.084(2) 0.0360(15) 0.0170(16) 0.0088(14)
C17 0.0449(14) 0.0578(15) 0.0718(17) 0.0280(13) 0.0118(12) -0.0001(11)
C18 0.0413(12) 0.0410(11) 0.0381(11) 0.0077(9) 0.0156(9) 0.0051(9)
C19 0.0397(14) 0.0711(18) 0.093(2) 0.0299(16) 0.0217(14) -0.0017(12)
C20 0.0431(12) 0.0451(12) 0.0413(12) 0.0165(9) 0.0180(10) 0.0104(9)
C21 0.0432(13) 0.0797(18) 0.0529(15) 0.0170(13) 0.0210(12) 0.0056(12)
C22 0.0576(17) 0.094(2) 0.0663(18) 0.0201(16) 0.0401(15) 0.0136(15)
C23 0.0756(19) 0.0793(19) 0.0464(14) 0.0159(13) 0.0326(14) 0.0158(15)
C24 0.0609(16) 0.0669(16) 0.0410(13) 0.0115(12) 0.0128(12) 0.0155(13)
C25 0.0439(13) 0.0610(14) 0.0428(12) 0.0136(11) 0.0140(10) 0.0151(11)

loop_
_atom_type_symbol
_atom_type_description
_atom_type_scat_dispersion_real
_atom_type_scat_dispersion_imag
_atom_type_scat_source
C C 0.0181 0.0091 'International Tables Vol C Tables 4.2.6.8 and 6.1.1.4'
H H 0.0000 0.0000 'International Tables Vol C Tables 4.2.6.8 and 6.1.1.4'
Br Br -0.6763 1.2805 'International Tables Vol C Tables 4.2.6.8 and 6.1.1.4'
N N 0.0311 0.0180 'International Tables Vol C Tables 4.2.6.8 and 6.1.1.4'
O O 0.0492 0.0322 'International Tables Vol C Tables 4.2.6.8 and 6.1.1.4'

loop_
_geom_angle_atom_site_label_1
_geom_angle_atom_site_label_2
_geom_angle_atom_site_label_3
_geom_angle
_geom_angle_site_symmetry_1
_geom_angle_site_symmetry_3
_geom_angle_publ_flag
C18 O2 C19 115.8(2) . . ?
C10 N1 C11 95.53(16) . . ?
C10 N1 C20 133.27(19) . . ?
C20 N1 C11 131.12(18) . . ?
C2 C1 C7 119.03(19) . . ?
C6 C1 C2 118.4(2) . . ?
C6 C1 C7 122.6(2) . . ?
C1 C2 H2 119.3 . . ?
C3 C2 C1 121.3(2) . . ?
C3 C2 H2 119.3 . . ?
C2 C3 H3 120.6 . . ?
C2 C3 C4 118.7(2) . . ?
C4 C3 H3 120.6 . . ?
C3 C4 Br1 118.61(18) . . ?
C5 C4 Br1 119.74(19) . . ?
C5 C4 C3 121.6(2) . . ?
C4 C5 H5 120.6 . . ?
C4 C5 C6 118.9(2) . . ?
C6 C5 H5 120.6 . . ?
C1 C6 H6 119.5 . . ?
C5 C6 C1 121.0(2) . . ?
C5 C6 H6 119.5 . . ?
C1 C7 C8 120.92(18) . . ?
C1 C7 C9 117.57(17) . . ?
C1 C7 C18 114.62(18) . . ?
C8 C7 C9 58.50(14) . . ?
C18 C7 C8 117.57(19) . . ?
C18 C7 C9 116.12(18) . . ?
C7 C8 H8A 117.6 . . ?
C7 C8 H8B 117.6 . . ?
H8A C8 H8B 114.8 . . ?
C9 C8 C7 61.24(14) . . ?
C9 C8 H8A 117.6 . . ?
C9 C8 H8B 117.6 . . ?
C7 C9 C11 130.88(18) . . ?
C8 C9 C7 60.26(14) . . ?
C8 C9 C10 126.40(19) . . ?
C8 C9 C11 131.04(19) . . ?
C10 C9 C7 124.96(19) . . ?
C10 C9 C11 88.31(16) . . ?
O3 C10 N1 132.2(2) . . ?
O3 C10 C9 136.9(2) . . ?
N1 C10 C9 90.95(17) . . ?
N1 C11 C9 85.16(15) . . ?
N1 C11 H11 111.6 . . ?
N1 C11 C12 115.68(17) . . ?
C9 C11 H11 111.6 . . ?
C12 C11 C9 118.66(18) . . ?
C12 C11 H11 111.6 . . ?
C13 C12 C11 120.6(2) . . ?
C13 C12 C17 118.3(2) . . ?
C17 C12 C11 121.1(2) . . ?
C12 C13 H13 119.7 . . ?
C12 C13 C14 120.5(2) . . ?
C14 C13 H13 119.7 . . ?
C13 C14 H14 119.8 . . ?
C15 C14 C13 120.4(3) . . ?
C15 C14 H14 119.8 . . ?
C14 C15 H15 120.4 . . ?
C16 C15 C14 119.3(3) . . ?
C16 C15 H15 120.4 . . ?
C15 C16 H16 119.6 . . ?
C15 C16 C17 120.7(3) . . ?
C17 C16 H16 119.6 . . ?
C12 C17 C16 120.7(3) . . ?
C12 C17 H17 119.6 . . ?
C16 C17 H17 119.6 . . ?
O1 C18 O2 123.9(2) . . ?
O1 C18 C7 124.0(2) . . ?
O2 C18 C7 112.12(19) . . ?
O2 C19 H19A 109.5 . . ?
O2 C19 H19B 109.5 . . ?
O2 C19 H19C 109.5 . . ?
H19A C19 H19B 109.5 . . ?
H19A C19 H19C 109.5 . . ?
H19B C19 H19C 109.5 . . ?
C21 C20 N1 119.9(2) . . ?
C25 C20 N1 120.2(2) . . ?
C25 C20 C21 120.0(2) . . ?
C20 C21 H21 120.4 . . ?
C22 C21 C20 119.2(3) . . ?
C22 C21 H21 120.4 . . ?
C21 C22 H22 119.5 . . ?
C23 C22 C21 120.9(3) . . ?
C23 C22 H22 119.5 . . ?
C22 C23 H23 120.3 . . ?
C24 C23 C22 119.5(2) . . ?
C24 C23 H23 120.3 . . ?
C23 C24 H24 119.6 . . ?
C23 C24 C25 120.8(3) . . ?
C25 C24 H24 119.6 . . ?
C20 C25 C24 119.7(2) . . ?
C20 C25 H25 120.2 . . ?
C24 C25 H25 120.2 . . ?

loop_
_geom_bond_atom_site_label_1
_geom_bond_atom_site_label_2
_geom_bond_distance
_geom_bond_site_symmetry_2
_geom_bond_publ_flag
Br1 C4 1.896(2) . ?
O1 C18 1.197(3) . ?
O2 C18 1.336(3) . ?
O2 C19 1.446(3) . ?
O3 C10 1.206(3) . ?
N1 C10 1.375(3) . ?
N1 C11 1.489(3) . ?
N1 C20 1.403(3) . ?
C1 C2 1.391(3) . ?
C1 C6 1.385(3) . ?
C1 C7 1.490(3) . ?
C2 H2 0.9300 . ?
C2 C3 1.376(3) . ?
C3 H3 0.9300 . ?
C3 C4 1.377(4) . ?
C4 C5 1.375(4) . ?
C5 H5 0.9300 . ?
C5 C6 1.384(3) . ?
C6 H6 0.9300 . ?
C7 C8 1.516(3) . ?
C7 C9 1.531(3) . ?
C7 C18 1.504(3) . ?
C8 H8A 0.9700 . ?
C8 H8B 0.9700 . ?
C8 C9 1.489(3) . ?
C9 C10 1.502(3) . ?
C9 C11 1.545(3) . ?
C11 H11 0.9800 . ?
C11 C12 1.500(3) . ?
C12 C13 1.379(3) . ?
C12 C17 1.382(3) . ?
C13 H13 0.9300 . ?
C13 C14 1.387(4) . ?
C14 H14 0.9300 . ?
C14 C15 1.374(4) . ?
C15 H15 0.9300 . ?
C15 C16 1.360(4) . ?
C16 H16 0.9300 . ?
C16 C17 1.382(4) . ?
C17 H17 0.9300 . ?
C19 H19A 0.9600 . ?
C19 H19B 0.9600 . ?
C19 H19C 0.9600 . ?
C20 C21 1.389(3) . ?
C20 C25 1.382(3) . ?
C21 H21 0.9300 . ?
C21 C22 1.382(4) . ?
C22 H22 0.9300 . ?
C22 C23 1.378(4) . ?
C23 H23 0.9300 . ?
C23 C24 1.365(4) . ?
C24 H24 0.9300 . ?
C24 C25 1.384(3) . ?
C25 H25 0.9300 . ?

loop_
_geom_torsion_atom_site_label_1
_geom_torsion_atom_site_label_2
_geom_torsion_atom_site_label_3
_geom_torsion_atom_site_label_4
_geom_torsion
_geom_torsion_site_symmetry_1
_geom_torsion_site_symmetry_2
_geom_torsion_site_symmetry_3
_geom_torsion_site_symmetry_4
_geom_torsion_publ_flag
Br1 C4 C5 C6 178.90(18) . . . . ?
N1 C11 C12 C13 -134.1(2) . . . . ?
N1 C11 C12 C17 46.0(3) . . . . ?
N1 C20 C21 C22 -178.7(3) . . . . ?
N1 C20 C25 C24 179.4(2) . . . . ?
C1 C2 C3 C4 1.0(3) . . . . ?
C1 C7 C8 C9 -105.4(2) . . . . ?
C1 C7 C9 C8 111.1(2) . . . . ?
C1 C7 C9 C10 -4.7(3) . . . . ?
C1 C7 C9 C11 -128.5(2) . . . . ?
C1 C7 C18 O1 2.9(3) . . . . ?
C1 C7 C18 O2 -178.23(17) . . . . ?
C2 C1 C6 C5 0.8(3) . . . . ?
C2 C1 C7 C8 147.6(2) . . . . ?
C2 C1 C7 C9 79.6(2) . . . . ?
C2 C1 C7 C18 -62.2(3) . . . . ?
C2 C3 C4 Br1 -179.38(17) . . . . ?
C2 C3 C4 C5 -0.3(3) . . . . ?
C3 C4 C5 C6 -0.2(4) . . . . ?
C4 C5 C6 C1 -0.1(4) . . . . ?
C6 C1 C2 C3 -1.3(3) . . . . ?
C6 C1 C7 C8 -32.3(3) . . . . ?
C6 C1 C7 C9 -100.3(2) . . . . ?
C6 C1 C7 C18 118.0(2) . . . . ?
C7 C1 C2 C3 178.9(2) . . . . ?
C7 C1 C6 C5 -179.4(2) . . . . ?
C7 C8 C9 C10 113.5(2) . . . . ?
C7 C8 C9 C11 -120.1(2) . . . . ?
C7 C9 C10 O3 37.1(4) . . . . ?
C7 C9 C10 N1 -142.8(2) . . . . ?
C7 C9 C11 N1 138.7(2) . . . . ?
C7 C9 C11 C12 -104.6(3) . . . . ?
C8 C7 C9 C10 -115.7(2) . . . . ?
C8 C7 C9 C11 120.4(3) . . . . ?
C8 C7 C18 O1 154.2(2) . . . . ?
C8 C7 C18 O2 -27.0(3) . . . . ?
C8 C9 C10 O3 -39.2(4) . . . . ?
C8 C9 C10 N1 140.9(2) . . . . ?
C8 C9 C11 N1 -138.0(2) . . . . ?
C8 C9 C11 C12 -21.3(3) . . . . ?
C9 C7 C18 O1 -139.4(2) . . . . ?
C9 C7 C18 O2 39.4(3) . . . . ?
C9 C11 C12 C13 126.9(2) . . . . ?
C9 C11 C12 C17 -53.0(3) . . . . ?
C10 N1 C11 C9 -1.74(17) . . . . ?
C10 N1 C11 C12 -121.3(2) . . . . ?
C10 N1 C20 C21 0.5(4) . . . . ?
C10 N1 C20 C25 -178.0(2) . . . . ?
C10 C9 C11 N1 1.59(16) . . . . ?
C10 C9 C11 C12 118.29(19) . . . . ?
C11 N1 C10 O3 -178.1(3) . . . . ?
C11 N1 C10 C9 1.79(18) . . . . ?
C11 N1 C20 C21 176.3(2) . . . . ?
C11 N1 C20 C25 -2.2(4) . . . . ?
C11 C9 C10 O3 178.2(3) . . . . ?
C11 C9 C10 N1 -1.72(17) . . . . ?
C11 C12 C13 C14 179.8(2) . . . . ?
C11 C12 C17 C16 -179.7(3) . . . . ?
C12 C13 C14 C15 -0.3(4) . . . . ?
C13 C12 C17 C16 0.4(4) . . . . ?
C13 C14 C15 C16 0.7(5) . . . . ?
C14 C15 C16 C17 -0.5(5) . . . . ?
C15 C16 C17 C12 0.0(5) . . . . ?
C17 C12 C13 C14 -0.2(4) . . . . ?
C18 C7 C8 C9 105.2(2) . . . . ?
C18 C7 C9 C8 -107.7(2) . . . . ?
C18 C7 C9 C10 136.5(2) . . . . ?
C18 C7 C9 C11 12.7(3) . . . . ?
C19 O2 C18 O1 2.3(3) . . . . ?
C19 O2 C18 C7 -176.5(2) . . . . ?
C20 N1 C10 O3 -1.3(5) . . . . ?
C20 N1 C10 C9 178.6(2) . . . . ?
C20 N1 C11 C9 -178.7(2) . . . . ?
C20 N1 C11 C12 61.8(3) . . . . ?
C20 C21 C22 C23 -0.7(5) . . . . ?
C21 C20 C25 C24 0.9(4) . . . . ?
C21 C22 C23 C24 0.9(5) . . . . ?
C22 C23 C24 C25 -0.3(5) . . . . ?
C23 C24 C25 C20 -0.6(4) . . . . ?
C25 C20 C21 C22 -0.2(4) . . . . ?
